data_4086740
loop_
_publ_author_name
'Komanduri, Sangeetha P.'
'Shumaker, F. Alexander'
'Roewe, Kimberly D.'
'Wolf, Melanie'
'Uhlig, Frank'
'Moore, Curtis E.'
'Rheingold, Arnold L.'
'Weinert, Charles S.'

_publ_section_title
;
 A Series of Isopropyl-Substituted Oligogermanes Pri3Ge(GePh2)nGePri3(n=
 0--3) Featuring a Luminescent and Dichroic Pentagermane
 Pri3Ge(GePh2)3GePri3
;
_journal_issue 18
_journal_name_full Organometallics
_journal_page_first 3240
_journal_paper_doi 10.1021/acs.organomet.6b00596
_journal_volume 35
_journal_year 2016
_chemical_formula_moiety 'C42 H62 Ge4'
_chemical_formula_sum 'C42 H62 Ge4'
_chemical_formula_weight 857.27
_chemical_name_systematic
;
 ?
;
_space_group_crystal_system triclinic
_space_group_IT_number 2
_space_group_name_Hall '-P 1'
_space_group_name_H-M_alt 'P -1'
_symmetry_space_group_name_Hall '-P 1'
_symmetry_space_group_name_H-M 'P -1'
_atom_sites_solution_hydrogens geom
_atom_sites_solution_primary direct
_atom_sites_solution_secondary difmap
_audit_creation_date 2013-06-24
_audit_creation_method
;
  Olex2 1.2-beta
  (compiled Apr 23 2013 17:59:47, GUI svn.r4466)
;
_cell_angle_alpha 106.109(5)
_cell_angle_beta 99.150(5)
_cell_angle_gamma 108.601(6)
_cell_formula_units_Z 1
_cell_length_a 9.4578(17)
_cell_length_b 10.709(2)
_cell_length_c 11.485(2)
_cell_measurement_reflns_used 2426
_cell_measurement_temperature 100
_cell_measurement_theta_max 22.605
_cell_measurement_theta_min 2.321
_cell_volume 1019.3(3)
_computing_cell_refinement 'SAINT v8.27A (Bruker, 2012)'
_computing_data_collection 'Bruker APEX2 v2013-2.0 (Bruker, 2013)'
_computing_data_reduction 'SAINT v8.27A (Bruker, 2012)'
_computing_molecular_graphics
;
O. V. Dolomanov, L. J. Bourhis, R. J. Gildea, J. A. K. Howard and H. Puschmann,
OLEX2: a complete structure solution, refinement and analysis program.
J. Appl. Cryst. (2009). 42, 339-341.
;
_computing_publication_material
;
O. V. Dolomanov, L. J. Bourhis, R. J. Gildea, J. A. K. Howard and H. Puschmann,
OLEX2: a complete structure solution, refinement and analysis program.
J. Appl. Cryst. (2009). 42, 339-341.
;
_computing_structure_refinement
;
SHELXL-2012, G.M. Sheldrick, Acta Cryst.
(2008). A64, 112-122
;
_computing_structure_solution 'Bruker APEX2 v2013-2.0 (Bruker, 2013)'
_diffrn_ambient_temperature 100
_diffrn_detector 'Bruker APEX-II CCD'
_diffrn_detector_area_resol_mean 7.9
_diffrn_detector_type 'CCD Area Detector'
_diffrn_measured_fraction_theta_full 1.000
_diffrn_measured_fraction_theta_max 0.998
_diffrn_measurement_device 'Kappa Four-Circle Diffractometer'
_diffrn_measurement_device_type 'Bruker APEX-II CCD'
_diffrn_measurement_method '\f and \w scans'
_diffrn_radiation_monochromator graphite
_diffrn_radiation_probe x-ray
_diffrn_radiation_type MoK\a
_diffrn_radiation_wavelength 0.71073
_diffrn_radiation_xray_symbol K-L~3~
_diffrn_reflns_av_R_equivalents 0.0899
_diffrn_reflns_av_unetI/netI 0.1161
_diffrn_reflns_Laue_measured_fraction_full 1.000
_diffrn_reflns_Laue_measured_fraction_max 0.998
_diffrn_reflns_limit_h_max 11
_diffrn_reflns_limit_h_min -11
_diffrn_reflns_limit_k_max 13
_diffrn_reflns_limit_k_min -13
_diffrn_reflns_limit_l_max 14
_diffrn_reflns_limit_l_min -14
_diffrn_reflns_number 15147
_diffrn_reflns_point_group_measured_fraction_full 1.000
_diffrn_reflns_point_group_measured_fraction_max 0.998
_diffrn_reflns_theta_full 25.000
_diffrn_reflns_theta_max 26.419
_diffrn_reflns_theta_min 1.918
_diffrn_source 'Micro Focus Rotating Anode'
_diffrn_source_type 'Bruker TXS'
_diffrn_standards_number 0
_exptl_absorpt_coefficient_mu 2.947
_exptl_absorpt_correction_T_max 0.7454
_exptl_absorpt_correction_T_min 0.6371
_exptl_absorpt_correction_type multi-scan
_exptl_absorpt_process_details
;
SADABS-2012/1 (Bruker,2012) was used for absorption correction.
wR2(int) was 0.0871 before and 0.0579 after correction.
The Ratio of minimum to maximum transmission is 0.8547.
The \l/2 correction factor is 0.0015.
;
_exptl_crystal_colour Colorless
_exptl_crystal_colour_primary Colorless
_exptl_crystal_density_diffrn 1.397
_exptl_crystal_description Needle
_exptl_crystal_F_000 442
_exptl_crystal_size_max 0.083
_exptl_crystal_size_mid 0.021
_exptl_crystal_size_min 0.011
_refine_diff_density_max 0.687
_refine_diff_density_min -0.552
_refine_diff_density_rms 0.118
_refine_ls_extinction_method none
_refine_ls_goodness_of_fit_ref 1.009
_refine_ls_hydrogen_treatment constr
_refine_ls_matrix_type full
_refine_ls_number_parameters 214
_refine_ls_number_reflns 4185
_refine_ls_number_restraints 0
_refine_ls_restrained_S_all 1.009
_refine_ls_R_factor_all 0.1103
_refine_ls_R_factor_gt 0.0487
_refine_ls_shift/su_max 0.001
_refine_ls_shift/su_mean 0.000
_refine_ls_structure_factor_coef Fsqd
_refine_ls_weighting_details 'w=1/[\s^2^(Fo^2^)+(0.0383P)^2^] where P=(Fo^2^+2Fc^2^)/3'
_refine_ls_weighting_scheme calc
_refine_ls_wR_factor_gt 0.0871
_refine_ls_wR_factor_ref 0.1012
_reflns_Friedel_coverage 0.000
_reflns_number_gt 2579
_reflns_number_total 4185
_reflns_threshold_expression 'I > 2\s(I)'
_cod_data_source_file om6b00596_si_002.cif
_cod_data_source_block Compound4
_cod_depositor_comments
;
The following automatic conversions were performed:

'_diffrn_radiation_probe' value 'X-ray' changed to 'x-ray' according
to
/usr/data/users/saulius/crontab/automatic-downloads/current/ACS/lib/dictionaries/cif_core.dic
dictionary named 'cif_core.dic' version 2.4.2 from 2011-04-26.

Automatic conversion script
Id: cif_fix_values 4268 2015-11-12 08:31:59Z antanas 
;
_cod_database_code 4086740
_olex2_refinement_description
;
1. Fixed Uiso
 At 1.2 times of:
  All C(H) groups
 At 1.5 times of:
  All C(H,H,H) groups
2.a Ternary CH refined with riding coordinates:
 C1(H1), C2(H2), C3(H3)
2.b Aromatic/amide H refined with riding coordinates:
 C12(H12), C13(H13), C14(H14), C15(H15), C16(H16), C17(H17), C18(H18),
 C19(H19), C20(H20), C21(H21)
2.c Idealised Me refined as rotating group:
 C6(H6A,H6B,H6C), C7(H7A,H7B,H7C), C8(H8A,H8B,H8C), C9(H9A,H9B,H9C), C10(H10A,
 H10B,H10C), C11(H11A,H11B,H11C)
;
_shelx_estimated_absorpt_t_max 0.968
_shelx_estimated_absorpt_t_min 0.792
_shelx_space_group_comment
;
The symmetry employed for this shelxl refinement is uniquely defined
by the following loop, which should always be used as a source of
symmetry information in preference to the above space-group names.
They are only intended as comments.
;
_shelxl_version_number 2013-3

loop_
_space_group_symop_operation_xyz
'x, y, z'
'-x, -y, -z'

loop_
_atom_site_label
_atom_site_type_symbol
_atom_site_fract_x
_atom_site_fract_y
_atom_site_fract_z
_atom_site_U_iso_or_equiv
_atom_site_adp_type
_atom_site_occupancy
_atom_site_site_symmetry_order
_atom_site_calc_flag
_atom_site_refinement_flags_posn
_atom_site_refinement_flags_adp
Ge1 Ge 0.55543(6) 0.77516(5) 0.73361(4) 0.02169(17) Uani 1 1 d . .
Ge2 Ge 0.61243(6) 0.59646(5) 0.58222(4) 0.01993(16) Uani 1 1 d . .
C1 C 0.5171(6) 0.7188(5) 0.8799(4) 0.0294(13) Uani 1 1 d . .
H1 H 0.4811 0.7888 0.9306 0.035 Uiso 1 1 calc R U
C2 C 0.3656(6) 0.7963(5) 0.6528(4) 0.0263(12) Uani 1 1 d . .
H2 H 0.2938 0.7013 0.5917 0.032 Uiso 1 1 calc R U
C3 C 0.7316(6) 0.9611(5) 0.7930(4) 0.0273(13) Uani 1 1 d . .
H3 H 0.7219 1.0029 0.7258 0.033 Uiso 1 1 calc R U
C4 C 0.7198(5) 0.5182(5) 0.6853(4) 0.0213(12) Uani 1 1 d . .
C5 C 0.7650(5) 0.6842(5) 0.5006(4) 0.0195(11) Uani 1 1 d . .
C6 C 0.3844(6) 0.5766(6) 0.8400(5) 0.0367(15) Uani 1 1 d . .
H6A H 0.2937 0.5764 0.7850 0.055 Uiso 1 1 calc R U
H6B H 0.3582 0.5594 0.9148 0.055 Uiso 1 1 calc R U
H6C H 0.4158 0.5026 0.7945 0.055 Uiso 1 1 calc R U
C7 C 0.6582(6) 0.7240(6) 0.9700(4) 0.0384(15) Uani 1 1 d . .
H7A H 0.6971 0.6552 0.9258 0.058 Uiso 1 1 calc R U
H7B H 0.6284 0.7016 1.0419 0.058 Uiso 1 1 calc R U
H7C H 0.7395 0.8185 0.9999 0.058 Uiso 1 1 calc R U
C8 C 0.2781(6) 0.8459(6) 0.7448(5) 0.0395(15) Uani 1 1 d . .
H8A H 0.2559 0.7839 0.7940 0.059 Uiso 1 1 calc R U
H8B H 0.1805 0.8433 0.6978 0.059 Uiso 1 1 calc R U
H8C H 0.3417 0.9424 0.8018 0.059 Uiso 1 1 calc R U
C9 C 0.4029(6) 0.8947(5) 0.5772(5) 0.0313(13) Uani 1 1 d . .
H9A H 0.4705 0.9899 0.6347 0.047 Uiso 1 1 calc R U
H9B H 0.3064 0.8963 0.5328 0.047 Uiso 1 1 calc R U
H9C H 0.4555 0.8606 0.5160 0.047 Uiso 1 1 calc R U
C10 C 0.7183(7) 1.0605(5) 0.9117(5) 0.0415(16) Uani 1 1 d . .
H10A H 0.6172 1.0684 0.8946 0.062 Uiso 1 1 calc R U
H10B H 0.8009 1.1536 0.9364 0.062 Uiso 1 1 calc R U
H10C H 0.7281 1.0231 0.9801 0.062 Uiso 1 1 calc R U
C11 C 0.8923(6) 0.9539(5) 0.8158(4) 0.0331(14) Uani 1 1 d . .
H11A H 0.9036 0.9083 0.8779 0.050 Uiso 1 1 calc R U
H11B H 0.9720 1.0493 0.8474 0.050 Uiso 1 1 calc R U
H11C H 0.9040 0.8993 0.7365 0.050 Uiso 1 1 calc R U
C12 C 0.6425(6) 0.3956(5) 0.7042(4) 0.0287(13) Uani 1 1 d . .
H12 H 0.5358 0.3442 0.6609 0.034 Uiso 1 1 calc R U
C13 C 0.7147(7) 0.3444(6) 0.7845(5) 0.0375(15) Uani 1 1 d . .
H13 H 0.6577 0.2601 0.7961 0.045 Uiso 1 1 calc R U
C14 C 0.8702(7) 0.4174(6) 0.8471(4) 0.0352(15) Uani 1 1 d . .
H14 H 0.9216 0.3830 0.9011 0.042 Uiso 1 1 calc R U
C15 C 0.9494(6) 0.5402(6) 0.8303(4) 0.0305(13) Uani 1 1 d . .
H15 H 1.0557 0.5925 0.8746 0.037 Uiso 1 1 calc R U
C16 C 0.8754(6) 0.5881(5) 0.7494(4) 0.0245(12) Uani 1 1 d . .
H16 H 0.9331 0.6718 0.7373 0.029 Uiso 1 1 calc R U
C17 C 0.8757(5) 0.6296(5) 0.4731(4) 0.0228(12) Uani 1 1 d . .
H17 H 0.8799 0.5522 0.4967 0.027 Uiso 1 1 calc R U
C18 C 0.9800(6) 0.6866(6) 0.4118(4) 0.0279(13) Uani 1 1 d . .
H18 H 1.0578 0.6509 0.3967 0.033 Uiso 1 1 calc R U
C19 C 0.9712(6) 0.7942(6) 0.3729(5) 0.0331(14) Uani 1 1 d . .
H19 H 1.0408 0.8305 0.3282 0.040 Uiso 1 1 calc R U
C20 C 0.8622(6) 0.8504(6) 0.3980(5) 0.0322(13) Uani 1 1 d . .
H20 H 0.8565 0.9253 0.3711 0.039 Uiso 1 1 calc R U
C21 C 0.7606(6) 0.7959(5) 0.4634(4) 0.0247(12) Uani 1 1 d . .
H21 H 0.6871 0.8360 0.4828 0.030 Uiso 1 1 calc R U

loop_
_atom_site_aniso_label
_atom_site_aniso_U_11
_atom_site_aniso_U_22
_atom_site_aniso_U_33
_atom_site_aniso_U_23
_atom_site_aniso_U_13
_atom_site_aniso_U_12
Ge1 0.0259(3) 0.0215(3) 0.0169(3) 0.0046(2) 0.0061(2) 0.0098(3)
Ge2 0.0216(3) 0.0204(3) 0.0171(3) 0.0041(2) 0.0048(2) 0.0095(3)
C1 0.040(3) 0.025(3) 0.026(3) 0.007(2) 0.019(3) 0.012(3)
C2 0.030(3) 0.022(3) 0.026(3) 0.004(2) 0.011(2) 0.012(3)
C3 0.034(3) 0.026(3) 0.017(3) 0.009(2) 0.002(2) 0.006(3)
C4 0.019(3) 0.023(3) 0.019(3) 0.005(2) 0.005(2) 0.007(2)
C5 0.015(3) 0.020(3) 0.016(2) 0.003(2) -0.002(2) 0.002(2)
C6 0.043(4) 0.040(4) 0.030(3) 0.015(3) 0.017(3) 0.013(3)
C7 0.048(4) 0.044(4) 0.020(3) 0.010(3) 0.006(3) 0.017(3)
C8 0.043(4) 0.057(4) 0.036(3) 0.025(3) 0.022(3) 0.030(3)
C9 0.028(3) 0.033(3) 0.035(3) 0.017(3) 0.004(3) 0.013(3)
C10 0.061(4) 0.020(3) 0.038(3) 0.005(3) 0.014(3) 0.012(3)
C11 0.032(3) 0.029(3) 0.023(3) 0.002(2) 0.001(2) 0.000(3)
C12 0.026(3) 0.027(3) 0.026(3) 0.006(2) 0.002(2) 0.006(3)
C13 0.051(4) 0.024(3) 0.031(3) 0.011(3) 0.003(3) 0.010(3)
C14 0.048(4) 0.043(4) 0.018(3) 0.011(3) 0.001(3) 0.025(3)
C15 0.035(3) 0.034(3) 0.018(3) 0.003(2) 0.002(2) 0.015(3)
C16 0.028(3) 0.028(3) 0.019(3) 0.006(2) 0.008(2) 0.014(3)
C17 0.020(3) 0.024(3) 0.023(3) 0.006(2) 0.002(2) 0.010(2)
C18 0.026(3) 0.031(3) 0.021(3) 0.005(2) 0.007(2) 0.007(3)
C19 0.027(3) 0.040(4) 0.026(3) 0.011(3) 0.010(2) 0.003(3)
C20 0.035(3) 0.028(3) 0.032(3) 0.014(3) 0.006(3) 0.008(3)
C21 0.021(3) 0.024(3) 0.025(3) 0.002(2) 0.004(2) 0.009(2)

loop_
_atom_type_symbol
_atom_type_description
_atom_type_scat_dispersion_real
_atom_type_scat_dispersion_imag
_atom_type_scat_source
C C 0.0033 0.0016 'International Tables Vol C Tables 4.2.6.8 and 6.1.1.4'
H H 0.0000 0.0000 'International Tables Vol C Tables 4.2.6.8 and 6.1.1.4'
Ge Ge 0.1547 1.8001 'International Tables Vol C Tables 4.2.6.8 and 6.1.1.4'

loop_
_geom_angle_atom_site_label_1
_geom_angle_atom_site_label_2
_geom_angle_atom_site_label_3
_geom_angle
_geom_angle_site_symmetry_3
C1 Ge1 Ge2 110.61(15) .
C1 Ge1 C2 107.6(2) .
C1 Ge1 C3 109.6(2) .
C2 Ge1 Ge2 110.49(13) .
C3 Ge1 Ge2 110.22(15) .
C3 Ge1 C2 108.2(2) .
Ge1 Ge2 Ge2 116.51(3) 2_666
C4 Ge2 Ge1 105.10(13) .
C4 Ge2 Ge2 109.50(14) 2_666
C4 Ge2 C5 104.9(2) .
C5 Ge2 Ge1 111.22(14) .
C5 Ge2 Ge2 108.89(12) 2_666
Ge1 C1 H1 105.8 .
C6 C1 Ge1 111.9(3) .
C6 C1 H1 105.8 .
C6 C1 C7 110.6(5) .
C7 C1 Ge1 116.1(4) .
C7 C1 H1 105.8 .
Ge1 C2 H2 107.2 .
C8 C2 Ge1 114.0(3) .
C8 C2 H2 107.2 .
C8 C2 C9 109.6(4) .
C9 C2 Ge1 111.4(3) .
C9 C2 H2 107.2 .
Ge1 C3 H3 107.2 .
C10 C3 Ge1 110.2(4) .
C10 C3 H3 107.2 .
C10 C3 C11 110.2(4) .
C11 C3 Ge1 114.5(4) .
C11 C3 H3 107.2 .
C12 C4 Ge2 121.9(4) .
C12 C4 C16 116.5(5) .
C16 C4 Ge2 121.5(4) .
C17 C5 Ge2 120.0(4) .
C21 C5 Ge2 121.7(4) .
C21 C5 C17 118.2(5) .
C1 C6 H6A 109.5 .
C1 C6 H6B 109.5 .
C1 C6 H6C 109.5 .
H6A C6 H6B 109.5 .
H6A C6 H6C 109.5 .
H6B C6 H6C 109.5 .
C1 C7 H7A 109.5 .
C1 C7 H7B 109.5 .
C1 C7 H7C 109.5 .
H7A C7 H7B 109.5 .
H7A C7 H7C 109.5 .
H7B C7 H7C 109.5 .
C2 C8 H8A 109.5 .
C2 C8 H8B 109.5 .
C2 C8 H8C 109.5 .
H8A C8 H8B 109.5 .
H8A C8 H8C 109.5 .
H8B C8 H8C 109.5 .
C2 C9 H9A 109.5 .
C2 C9 H9B 109.5 .
C2 C9 H9C 109.5 .
H9A C9 H9B 109.5 .
H9A C9 H9C 109.5 .
H9B C9 H9C 109.5 .
C3 C10 H10A 109.5 .
C3 C10 H10B 109.5 .
C3 C10 H10C 109.5 .
H10A C10 H10B 109.5 .
H10A C10 H10C 109.5 .
H10B C10 H10C 109.5 .
C3 C11 H11A 109.5 .
C3 C11 H11B 109.5 .
C3 C11 H11C 109.5 .
H11A C11 H11B 109.5 .
H11A C11 H11C 109.5 .
H11B C11 H11C 109.5 .
C4 C12 H12 118.8 .
C4 C12 C13 122.5(5) .
C13 C12 H12 118.8 .
C12 C13 H13 120.3 .
C14 C13 C12 119.3(5) .
C14 C13 H13 120.3 .
C13 C14 H14 120.4 .
C15 C14 C13 119.2(5) .
C15 C14 H14 120.4 .
C14 C15 H15 119.9 .
C14 C15 C16 120.3(5) .
C16 C15 H15 119.9 .
C4 C16 H16 118.9 .
C15 C16 C4 122.2(5) .
C15 C16 H16 118.9 .
C5 C17 H17 119.6 .
C18 C17 C5 120.7(5) .
C18 C17 H17 119.6 .
C17 C18 H18 119.9 .
C19 C18 C17 120.2(5) .
C19 C18 H18 119.9 .
C18 C19 H19 119.7 .
C18 C19 C20 120.5(5) .
C20 C19 H19 119.7 .
C19 C20 H20 120.4 .
C19 C20 C21 119.2(5) .
C21 C20 H20 120.4 .
C5 C21 C20 121.1(5) .
C5 C21 H21 119.5 .
C20 C21 H21 119.5 .

loop_
_geom_bond_atom_site_label_1
_geom_bond_atom_site_label_2
_geom_bond_distance
_geom_bond_site_symmetry_2
Ge1 Ge2 2.4669(7) .
Ge1 C1 1.985(5) .
Ge1 C2 1.995(5) .
Ge1 C3 1.993(5) .
Ge2 Ge2 2.4723(10) 2_666
Ge2 C4 1.962(5) .
Ge2 C5 1.974(5) .
C1 H1 1.0000 .
C1 C6 1.521(7) .
C1 C7 1.528(7) .
C2 H2 1.0000 .
C2 C8 1.527(6) .
C2 C9 1.535(7) .
C3 H3 1.0000 .
C3 C10 1.530(7) .
C3 C11 1.531(7) .
C4 C12 1.379(7) .
C4 C16 1.383(7) .
C5 C17 1.391(6) .
C5 C21 1.388(7) .
C6 H6A 0.9800 .
C6 H6B 0.9800 .
C6 H6C 0.9800 .
C7 H7A 0.9800 .
C7 H7B 0.9800 .
C7 H7C 0.9800 .
C8 H8A 0.9800 .
C8 H8B 0.9800 .
C8 H8C 0.9800 .
C9 H9A 0.9800 .
C9 H9B 0.9800 .
C9 H9C 0.9800 .
C10 H10A 0.9800 .
C10 H10B 0.9800 .
C10 H10C 0.9800 .
C11 H11A 0.9800 .
C11 H11B 0.9800 .
C11 H11C 0.9800 .
C12 H12 0.9500 .
C12 C13 1.391(7) .
C13 H13 0.9500 .
C13 C14 1.382(7) .
C14 H14 0.9500 .
C14 C15 1.374(7) .
C15 H15 0.9500 .
C15 C16 1.379(7) .
C16 H16 0.9500 .
C17 H17 0.9500 .
C17 C18 1.384(7) .
C18 H18 0.9500 .
C18 C19 1.367(7) .
C19 H19 0.9500 .
C19 C20 1.379(7) .
C20 H20 0.9500 .
C20 C21 1.394(7) .
C21 H21 0.9500 .
